data_4069206
loop_
_publ_author_name
'Li, Ling'
'Brennessel, William W.'
'Jones, William D.'

_publ_section_title
;
 C&#x2212;H Activation of Phenyl Imines and 2-Phenylpyridines with
 [Cp*MCl2]2(M = Ir, Rh): Regioselectivity, Kinetics, and Mechanism
;
_journal_issue 12
_journal_name_full Organometallics
_journal_page_first 3492
_journal_paper_doi 10.1021/om9000742
_journal_volume 28
_journal_year 2009
_chemical_formula_moiety 'C24 H27 Cl N O Rh'
_chemical_formula_sum 'C24 H27 Cl N O Rh'
_chemical_formula_weight 483.83
_chemical_name_common jonll45
_chemical_name_systematic
;
  ?
;
_space_group_IT_number 14
_symmetry_cell_setting monoclinic
_symmetry_space_group_name_Hall '-P 2ybc'
_symmetry_space_group_name_H-M 'P 1 21/c 1'
_atom_sites_solution_hydrogens geom
_atom_sites_solution_primary direct
_atom_sites_solution_secondary difmap
_audit_creation_method SHELXL-97
_cell_angle_alpha 90.00
_cell_angle_beta 109.033(2)
_cell_angle_gamma 90.00
_cell_formula_units_Z 4
_cell_length_a 11.393(2)
_cell_length_b 11.740(2)
_cell_length_c 16.404(3)
_cell_measurement_reflns_used 3837
_cell_measurement_temperature 100.0(1)
_cell_measurement_theta_max 32.89
_cell_measurement_theta_min 2.57
_cell_volume 2074.1(6)
_computing_cell_refinement 'SAINT (Bruker, 2007)'
_computing_data_collection 'APEX2 (Bruker, 2007)'
_computing_data_reduction 'SAINT (Bruker, 2007)'
_computing_molecular_graphics 'SHELXTL (Sheldrick, 2008)'
_computing_publication_material 'SHELXTL (Sheldrick, 2008)'
_computing_structure_refinement 'SHELXL-97 (Sheldrick, 2008)'
_computing_structure_solution 'SIR97 (Altomare et al., 1999)'
_diffrn_ambient_temperature 100.0(1)
_diffrn_measured_fraction_theta_full 0.990
_diffrn_measured_fraction_theta_max 0.990
_diffrn_measurement_device_type 'Bruker SMART APEX II CCD Platform'
_diffrn_measurement_method 'area detector, \w scans per \f'
_diffrn_radiation_monochromator graphite
_diffrn_radiation_source 'fine-focus sealed tube'
_diffrn_radiation_type MoK\a
_diffrn_radiation_wavelength 0.71073
_diffrn_reflns_av_R_equivalents 0.0331
_diffrn_reflns_av_sigmaI/netI 0.0268
_diffrn_reflns_limit_h_max 17
_diffrn_reflns_limit_h_min -17
_diffrn_reflns_limit_k_max 17
_diffrn_reflns_limit_k_min -17
_diffrn_reflns_limit_l_max 24
_diffrn_reflns_limit_l_min -24
_diffrn_reflns_number 36209
_diffrn_reflns_theta_full 32.58
_diffrn_reflns_theta_max 32.58
_diffrn_reflns_theta_min 1.89
_exptl_absorpt_coefficient_mu 0.967
_exptl_absorpt_correction_T_max 0.8011
_exptl_absorpt_correction_T_min 0.7872
_exptl_absorpt_correction_type multi-scan
_exptl_absorpt_process_details 'SADABS (Sheldrick, 2007)'
_exptl_crystal_colour orange
_exptl_crystal_density_diffrn 1.549
_exptl_crystal_density_method 'not measured'
_exptl_crystal_description block
_exptl_crystal_F_000 992
_exptl_crystal_size_max 0.26
_exptl_crystal_size_mid 0.24
_exptl_crystal_size_min 0.24
_refine_diff_density_max 1.648
_refine_diff_density_min -0.955
_refine_diff_density_rms 0.086
_refine_ls_extinction_method none
_refine_ls_goodness_of_fit_ref 1.044
_refine_ls_hydrogen_treatment constr
_refine_ls_matrix_type full
_refine_ls_number_parameters 259
_refine_ls_number_reflns 7488
_refine_ls_number_restraints 0
_refine_ls_restrained_S_all 1.044
_refine_ls_R_factor_all 0.0409
_refine_ls_R_factor_gt 0.0294
_refine_ls_shift/su_max 0.002
_refine_ls_shift/su_mean 0.000
_refine_ls_structure_factor_coef Fsqd
_refine_ls_weighting_details 'calc w=1/[\s^2^(Fo^2^)+(0.0318P)^2^+1.3113P] where P=(Fo^2^+2Fc^2^)/3'
_refine_ls_weighting_scheme calc
_refine_ls_wR_factor_gt 0.0679
_refine_ls_wR_factor_ref 0.0736
_reflns_number_gt 6046
_reflns_number_total 7488
_reflns_threshold_expression >2sigma(I)
_cod_data_source_file om9000742_si_003.cif
_cod_data_source_block jonll45_3'c
_cod_database_code 4069206

loop_
_symmetry_equiv_pos_as_xyz
'x, y, z'
'-x, y+1/2, -z+1/2'
'-x, -y, -z'
'x, -y-1/2, z-1/2'

loop_
_atom_site_label
_atom_site_type_symbol
_atom_site_fract_x
_atom_site_fract_y
_atom_site_fract_z
_atom_site_U_iso_or_equiv
_atom_site_adp_type
_atom_site_occupancy
_atom_site_symmetry_multiplicity
_atom_site_calc_flag
_atom_site_refinement_flags
Rh1 Rh 0.743718(11) 0.755733(10) 0.482976(8) 0.01699(4) Uani 1 1 d .
Cl1 Cl 0.64002(4) 0.81712(4) 0.58159(3) 0.02517(9) Uani 1 1 d .
N1 N 0.58241(13) 0.67982(12) 0.40396(9) 0.0201(3) Uani 1 1 d .
C1 C 0.75461(16) 0.59930(14) 0.53627(11) 0.0207(3) Uani 1 1 d .
C2 C 0.83714(16) 0.56208(14) 0.61516(11) 0.0213(3) Uani 1 1 d .
C3 C 0.83154(17) 0.45083(15) 0.64369(12) 0.0245(3) Uani 1 1 d .
H3A H 0.8889 0.4266 0.6971 0.029 Uiso 1 1 calc R
C4 C 0.74239(17) 0.37508(15) 0.59438(13) 0.0261(4) Uani 1 1 d .
H4A H 0.7404 0.2992 0.6139 0.031 Uiso 1 1 calc R
C5 C 0.65676(17) 0.40949(14) 0.51719(12) 0.0245(3) Uani 1 1 d .
H5A H 0.5951 0.3585 0.4837 0.029 Uiso 1 1 calc R
C6 C 0.66345(16) 0.52197(14) 0.48969(11) 0.0212(3) Uani 1 1 d .
C7 C 0.57055(16) 0.57213(14) 0.41612(11) 0.0215(3) Uani 1 1 d .
H7A H 0.5045 0.5285 0.3788 0.026 Uiso 1 1 calc R
C8 C 0.49266(16) 0.74141(13) 0.33749(11) 0.0203(3) Uani 1 1 d .
C9 C 0.45683(18) 0.70492(16) 0.25223(12) 0.0269(4) Uani 1 1 d .
H9A H 0.4897 0.6365 0.2376 0.032 Uiso 1 1 calc R
C10 C 0.3728(2) 0.76932(17) 0.18889(13) 0.0313(4) Uani 1 1 d .
H10A H 0.3479 0.7447 0.1306 0.038 Uiso 1 1 calc R
C11 C 0.32476(18) 0.86964(16) 0.20998(13) 0.0294(4) Uani 1 1 d .
H11A H 0.2670 0.9133 0.1662 0.035 Uiso 1 1 calc R
C12 C 0.36141(16) 0.90616(15) 0.29549(12) 0.0254(3) Uani 1 1 d .
H12A H 0.3283 0.9745 0.3101 0.030 Uiso 1 1 calc R
C13 C 0.44624(16) 0.84258(15) 0.35914(11) 0.0226(3) Uani 1 1 d .
H13A H 0.4726 0.8680 0.4173 0.027 Uiso 1 1 calc R
C14 C 0.84314(16) 0.76854(14) 0.39278(11) 0.0203(3) Uani 1 1 d .
C15 C 0.93148(15) 0.75701(13) 0.47762(11) 0.0185(3) Uani 1 1 d .
C16 C 0.91522(16) 0.85140(14) 0.52750(11) 0.0221(3) Uani 1 1 d .
C17 C 0.82378(17) 0.92726(14) 0.47051(12) 0.0247(3) Uani 1 1 d .
C18 C 0.78175(16) 0.87853(14) 0.38801(12) 0.0230(3) Uani 1 1 d .
C19 C 0.82765(19) 0.68885(16) 0.31855(12) 0.0279(4) Uani 1 1 d .
H19A H 0.8820 0.7129 0.2861 0.042 Uiso 1 1 calc R
H19B H 0.7411 0.6902 0.2806 0.042 Uiso 1 1 calc R
H19C H 0.8498 0.6114 0.3404 0.042 Uiso 1 1 calc R
C20 C 1.02605(17) 0.66511(16) 0.50644(12) 0.0269(4) Uani 1 1 d .
H20A H 1.1017 0.6877 0.4946 0.040 Uiso 1 1 calc R
H20B H 0.9934 0.5947 0.4752 0.040 Uiso 1 1 calc R
H20C H 1.0454 0.6525 0.5685 0.040 Uiso 1 1 calc R
C21 C 0.9914(2) 0.87860(18) 0.61841(12) 0.0329(4) Uani 1 1 d .
H21A H 1.0371 0.9497 0.6196 0.049 Uiso 1 1 calc R
H21B H 1.0504 0.8166 0.6418 0.049 Uiso 1 1 calc R
H21C H 0.9368 0.8874 0.6534 0.049 Uiso 1 1 calc R
C22 C 0.7826(2) 1.03761(16) 0.49839(16) 0.0399(5) Uani 1 1 d .
H22A H 0.8455 1.0962 0.5025 0.060 Uiso 1 1 calc R
H22B H 0.7717 1.0276 0.5548 0.060 Uiso 1 1 calc R
H22C H 0.7036 1.0611 0.4561 0.060 Uiso 1 1 calc R
C23 C 0.69350(18) 0.92956(18) 0.30794(14) 0.0333(4) Uani 1 1 d .
H23A H 0.7381 0.9834 0.2830 0.050 Uiso 1 1 calc R
H23C H 0.6273 0.9697 0.3221 0.050 Uiso 1 1 calc R
H23D H 0.6572 0.8690 0.2662 0.050 Uiso 1 1 calc R
O1 O 0.92104(12) 0.64130(11) 0.66154(8) 0.0249(3) Uani 1 1 d .
C24 C 1.00868(18) 0.60752(17) 0.74134(12) 0.0285(4) Uani 1 1 d .
H24D H 1.0657 0.6707 0.7653 0.043 Uiso 1 1 calc R
H24A H 1.0558 0.5418 0.7321 0.043 Uiso 1 1 calc R
H24B H 0.9650 0.5867 0.7817 0.043 Uiso 1 1 calc R

loop_
_atom_site_aniso_label
_atom_site_aniso_U_11
_atom_site_aniso_U_22
_atom_site_aniso_U_33
_atom_site_aniso_U_23
_atom_site_aniso_U_13
_atom_site_aniso_U_12
Rh1 0.02045(6) 0.01491(6) 0.01669(6) 0.00017(4) 0.00755(4) -0.00186(4)
Cl1 0.0310(2) 0.02567(19) 0.02167(18) -0.00171(15) 0.01246(16) 0.00030(16)
N1 0.0221(7) 0.0189(6) 0.0210(6) -0.0009(5) 0.0093(5) -0.0022(5)
C1 0.0245(8) 0.0172(7) 0.0234(8) 0.0013(6) 0.0119(6) -0.0009(6)
C2 0.0248(8) 0.0196(7) 0.0224(8) 0.0010(6) 0.0119(6) 0.0009(6)
C3 0.0290(9) 0.0216(7) 0.0272(8) 0.0058(6) 0.0151(7) 0.0035(6)
C4 0.0290(9) 0.0181(7) 0.0371(10) 0.0052(7) 0.0189(8) 0.0022(6)
C5 0.0265(8) 0.0178(7) 0.0333(9) -0.0019(6) 0.0154(7) -0.0028(6)
C6 0.0242(8) 0.0176(7) 0.0256(8) -0.0002(6) 0.0132(7) -0.0009(6)
C7 0.0230(8) 0.0192(7) 0.0250(8) -0.0038(6) 0.0114(6) -0.0038(6)
C8 0.0194(7) 0.0200(7) 0.0214(7) -0.0001(6) 0.0068(6) -0.0038(6)
C9 0.0321(9) 0.0223(8) 0.0250(8) -0.0050(7) 0.0077(7) -0.0037(7)
C10 0.0371(10) 0.0303(9) 0.0213(8) -0.0029(7) 0.0022(7) -0.0041(8)
C11 0.0278(9) 0.0293(9) 0.0264(9) 0.0033(7) 0.0022(7) -0.0006(7)
C12 0.0237(8) 0.0233(8) 0.0287(9) 0.0005(7) 0.0077(7) -0.0004(6)
C13 0.0222(8) 0.0235(7) 0.0224(8) -0.0014(6) 0.0075(6) -0.0017(6)
C14 0.0213(7) 0.0229(7) 0.0171(7) -0.0003(6) 0.0068(6) -0.0034(6)
C15 0.0198(7) 0.0180(7) 0.0187(7) 0.0006(5) 0.0076(6) -0.0027(5)
C16 0.0258(8) 0.0201(7) 0.0225(8) -0.0035(6) 0.0106(6) -0.0074(6)
C17 0.0298(9) 0.0163(7) 0.0329(9) 0.0000(6) 0.0171(7) -0.0037(6)
C18 0.0246(8) 0.0202(7) 0.0260(8) 0.0054(6) 0.0110(7) -0.0012(6)
C19 0.0353(10) 0.0289(9) 0.0225(8) -0.0059(7) 0.0137(7) -0.0078(7)
C20 0.0254(9) 0.0283(8) 0.0277(9) 0.0051(7) 0.0098(7) 0.0035(7)
C21 0.0417(11) 0.0335(10) 0.0239(9) -0.0083(7) 0.0112(8) -0.0183(8)
C22 0.0546(13) 0.0175(8) 0.0597(14) -0.0033(8) 0.0349(12) -0.0028(8)
C23 0.0272(9) 0.0373(10) 0.0349(10) 0.0196(8) 0.0093(8) 0.0015(8)
O1 0.0289(6) 0.0223(6) 0.0212(6) 0.0028(5) 0.0051(5) -0.0007(5)
C24 0.0278(9) 0.0288(9) 0.0253(9) 0.0032(7) 0.0038(7) 0.0048(7)

loop_
_atom_type_symbol
_atom_type_description
_atom_type_scat_dispersion_real
_atom_type_scat_dispersion_imag
_atom_type_scat_source
C C 0.0033 0.0016 'International Tables Vol C Tables 4.2.6.8 and 6.1.1.4'
H H 0.0000 0.0000 'International Tables Vol C Tables 4.2.6.8 and 6.1.1.4'
N N 0.0061 0.0033 'International Tables Vol C Tables 4.2.6.8 and 6.1.1.4'
O O 0.0106 0.0060 'International Tables Vol C Tables 4.2.6.8 and 6.1.1.4'
Cl Cl 0.1484 0.1585 'International Tables Vol C Tables 4.2.6.8 and 6.1.1.4'
Rh Rh -1.1178 0.9187 'International Tables Vol C Tables 4.2.6.8 and 6.1.1.4'

loop_
_geom_angle_atom_site_label_1
_geom_angle_atom_site_label_2
_geom_angle_atom_site_label_3
_geom_angle
C1 Rh1 N1 78.26(6)
C1 Rh1 C14 113.02(7)
N1 Rh1 C14 99.15(6)
C1 Rh1 C16 113.86(7)
N1 Rh1 C16 162.36(6)
C14 Rh1 C16 64.79(6)
C1 Rh1 C15 95.83(6)
N1 Rh1 C15 131.48(6)
C14 Rh1 C15 38.83(6)
C16 Rh1 C15 38.40(6)
C1 Rh1 C17 152.18(7)
N1 Rh1 C17 129.17(6)
C14 Rh1 C17 63.42(6)
C16 Rh1 C17 38.46(7)
C15 Rh1 C17 63.59(6)
C1 Rh1 C18 151.33(7)
N1 Rh1 C18 99.96(6)
C14 Rh1 C18 38.52(6)
C16 Rh1 C18 63.11(7)
C15 Rh1 C18 63.61(6)
C17 Rh1 C18 36.19(7)
C1 Rh1 Cl1 87.46(5)
N1 Rh1 Cl1 91.12(4)
C14 Rh1 Cl1 158.51(5)
C16 Rh1 Cl1 101.83(5)
C15 Rh1 Cl1 137.11(5)
C17 Rh1 Cl1 95.49(5)
C18 Rh1 Cl1 121.20(5)
C7 N1 C8 121.93(15)
C7 N1 Rh1 116.07(12)
C8 N1 Rh1 121.93(10)
C2 C1 C6 117.16(15)
C2 C1 Rh1 127.76(13)
C6 C1 Rh1 114.99(12)
O1 C2 C3 123.23(16)
O1 C2 C1 115.96(14)
C3 C2 C1 120.81(16)
C4 C3 C2 120.46(17)
C4 C3 H3A 119.8
C2 C3 H3A 119.8
C5 C4 C3 120.54(16)
C5 C4 H4A 119.7
C3 C4 H4A 119.7
C4 C5 C6 118.19(17)
C4 C5 H5A 120.9
C6 C5 H5A 120.9
C1 C6 C5 122.76(17)
C1 C6 C7 113.66(14)
C5 C6 C7 123.30(16)
N1 C7 C6 116.23(15)
N1 C7 H7A 121.9
C6 C7 H7A 121.9
C9 C8 C13 120.53(16)
C9 C8 N1 121.02(15)
C13 C8 N1 118.37(15)
C10 C9 C8 119.38(17)
C10 C9 H9A 120.3
C8 C9 H9A 120.3
C9 C10 C11 120.54(18)
C9 C10 H10A 119.7
C11 C10 H10A 119.7
C10 C11 C12 119.88(18)
C10 C11 H11A 120.1
C12 C11 H11A 120.1
C13 C12 C11 119.90(17)
C13 C12 H12A 120.1
C11 C12 H12A 120.1
C12 C13 C8 119.76(17)
C12 C13 H13A 120.1
C8 C13 H13A 120.1
C15 C14 C18 107.96(14)
C15 C14 C19 126.08(16)
C18 C14 C19 125.55(16)
C15 C14 Rh1 71.62(9)
C18 C14 Rh1 75.34(10)
C19 C14 Rh1 124.64(12)
C16 C15 C14 107.61(14)
C16 C15 C20 126.68(16)
C14 C15 C20 125.67(15)
C16 C15 Rh1 70.59(9)
C14 C15 Rh1 69.55(9)
C20 C15 Rh1 127.10(11)
C15 C16 C17 107.87(15)
C15 C16 C21 126.65(17)
C17 C16 C21 124.85(16)
C15 C16 Rh1 71.02(9)
C17 C16 Rh1 73.88(10)
C21 C16 Rh1 127.91(12)
C18 C17 C16 108.55(15)
C18 C17 C22 127.21(19)
C16 C17 C22 124.24(18)
C18 C17 Rh1 72.62(10)
C16 C17 Rh1 67.66(9)
C22 C17 Rh1 124.74(13)
C17 C18 C14 107.61(15)
C17 C18 C23 127.23(17)
C14 C18 C23 125.13(17)
C17 C18 Rh1 71.19(10)
C14 C18 Rh1 66.14(9)
C23 C18 Rh1 129.40(12)
C14 C19 H19A 109.5
C14 C19 H19B 109.5
H19A C19 H19B 109.5
C14 C19 H19C 109.5
H19A C19 H19C 109.5
H19B C19 H19C 109.5
C15 C20 H20A 109.5
C15 C20 H20B 109.5
H20A C20 H20B 109.5
C15 C20 H20C 109.5
H20A C20 H20C 109.5
H20B C20 H20C 109.5
C16 C21 H21A 109.5
C16 C21 H21B 109.5
H21A C21 H21B 109.5
C16 C21 H21C 109.5
H21A C21 H21C 109.5
H21B C21 H21C 109.5
C17 C22 H22A 109.5
C17 C22 H22B 109.5
H22A C22 H22B 109.5
C17 C22 H22C 109.5
H22A C22 H22C 109.5
H22B C22 H22C 109.5
C18 C23 H23A 109.5
C18 C23 H23C 109.5
H23A C23 H23C 109.5
C18 C23 H23D 109.5
H23A C23 H23D 109.5
H23C C23 H23D 109.5
C2 O1 C24 118.37(14)
O1 C24 H24D 109.5
O1 C24 H24A 109.5
H24D C24 H24A 109.5
O1 C24 H24B 109.5
H24D C24 H24B 109.5
H24A C24 H24B 109.5

loop_
_geom_bond_atom_site_label_1
_geom_bond_atom_site_label_2
_geom_bond_distance
Rh1 C1 2.0203(16)
Rh1 N1 2.0731(14)
Rh1 C14 2.1418(17)
Rh1 C16 2.1637(17)
Rh1 C15 2.1694(17)
Rh1 C17 2.2473(17)
Rh1 C18 2.2656(17)
Rh1 Cl1 2.4037(5)
N1 C7 1.294(2)
N1 C8 1.425(2)
C1 C2 1.399(2)
C1 C6 1.403(2)
C2 O1 1.372(2)
C2 C3 1.396(2)
C3 C4 1.393(3)
C3 H3A 0.9500
C4 C5 1.383(3)
C4 H4A 0.9500
C5 C6 1.406(2)
C5 H5A 0.9500
C6 C7 1.446(2)
C7 H7A 0.9500
C8 C9 1.391(2)
C8 C13 1.392(2)
C9 C10 1.385(3)
C9 H9A 0.9500
C10 C11 1.389(3)
C10 H10A 0.9500
C11 C12 1.394(3)
C11 H11A 0.9500
C12 C13 1.387(2)
C12 H12A 0.9500
C13 H13A 0.9500
C14 C15 1.433(2)
C14 C18 1.458(2)
C14 C19 1.500(2)
C15 C16 1.425(2)
C15 C20 1.489(2)
C16 C17 1.455(3)
C16 C21 1.495(3)
C17 C18 1.402(3)
C17 C22 1.499(3)
C18 C23 1.494(3)
C19 H19A 0.9800
C19 H19B 0.9800
C19 H19C 0.9800
C20 H20A 0.9800
C20 H20B 0.9800
C20 H20C 0.9800
C21 H21A 0.9800
C21 H21B 0.9800
C21 H21C 0.9800
C22 H22A 0.9800
C22 H22B 0.9800
C22 H22C 0.9800
C23 H23A 0.9800
C23 H23C 0.9800
C23 H23D 0.9800
O1 C24 1.420(2)
C24 H24D 0.9800
C24 H24A 0.9800
C24 H24B 0.9800

loop_
_geom_torsion_atom_site_label_1
_geom_torsion_atom_site_label_2
_geom_torsion_atom_site_label_3
_geom_torsion_atom_site_label_4
_geom_torsion
C1 Rh1 N1 C7 -8.05(12)
C14 Rh1 N1 C7 103.74(13)
C16 Rh1 N1 C7 127.2(2)
C15 Rh1 N1 C7 79.36(14)
C17 Rh1 N1 C7 166.77(12)
C18 Rh1 N1 C7 142.81(13)
Cl1 Rh1 N1 C7 -95.22(12)
C1 Rh1 N1 C8 174.80(14)
C14 Rh1 N1 C8 -73.42(13)
C16 Rh1 N1 C8 -50.0(3)
C15 Rh1 N1 C8 -97.79(14)
C17 Rh1 N1 C8 -10.39(16)
C18 Rh1 N1 C8 -34.34(13)
Cl1 Rh1 N1 C8 87.63(12)
N1 Rh1 C1 C2 -169.09(16)
C14 Rh1 C1 C2 95.86(16)
C16 Rh1 C1 C2 24.41(17)
C15 Rh1 C1 C2 59.70(16)
C17 Rh1 C1 C2 19.5(2)
C18 Rh1 C1 C2 101.59(19)
Cl1 Rh1 C1 C2 -77.41(15)
N1 Rh1 C1 C6 7.23(12)
C14 Rh1 C1 C6 -87.82(13)
C16 Rh1 C1 C6 -159.27(12)
C15 Rh1 C1 C6 -123.98(13)
C17 Rh1 C1 C6 -164.13(12)
C18 Rh1 C1 C6 -82.09(18)
Cl1 Rh1 C1 C6 98.91(12)
C6 C1 C2 O1 -176.62(14)
Rh1 C1 C2 O1 -0.4(2)
C6 C1 C2 C3 2.8(2)
Rh1 C1 C2 C3 179.07(13)
O1 C2 C3 C4 178.63(16)
C1 C2 C3 C4 -0.8(3)
C2 C3 C4 C5 -1.1(3)
C3 C4 C5 C6 0.8(3)
C2 C1 C6 C5 -3.2(2)
Rh1 C1 C6 C5 -179.92(13)
C2 C1 C6 C7 170.89(15)
Rh1 C1 C6 C7 -5.84(19)
C4 C5 C6 C1 1.4(3)
C4 C5 C6 C7 -172.10(16)
C8 N1 C7 C6 -175.59(14)
Rh1 N1 C7 C6 7.25(19)
C1 C6 C7 N1 -1.0(2)
C5 C6 C7 N1 173.04(16)
C7 N1 C8 C9 -53.8(2)
Rh1 N1 C8 C9 123.20(15)
C7 N1 C8 C13 129.54(17)
Rh1 N1 C8 C13 -53.47(19)
C13 C8 C9 C10 -1.0(3)
N1 C8 C9 C10 -177.58(17)
C8 C9 C10 C11 0.2(3)
C9 C10 C11 C12 0.2(3)
C10 C11 C12 C13 0.4(3)
C11 C12 C13 C8 -1.2(3)
C9 C8 C13 C12 1.5(3)
N1 C8 C13 C12 178.18(15)
C1 Rh1 C14 C15 -69.40(10)
N1 Rh1 C14 C15 -150.46(9)
C16 Rh1 C14 C15 37.20(9)
C17 Rh1 C14 C15 80.13(10)
C18 Rh1 C14 C15 115.01(13)
Cl1 Rh1 C14 C15 91.95(15)
C1 Rh1 C14 C18 175.59(10)
N1 Rh1 C14 C18 94.53(10)
C16 Rh1 C14 C18 -77.81(11)
C15 Rh1 C14 C18 -115.01(13)
C17 Rh1 C14 C18 -34.88(10)
Cl1 Rh1 C14 C18 -23.06(19)
C1 Rh1 C14 C19 52.25(17)
N1 Rh1 C14 C19 -28.81(16)
C16 Rh1 C14 C19 158.85(17)
C15 Rh1 C14 C19 121.65(19)
C17 Rh1 C14 C19 -158.22(17)
C18 Rh1 C14 C19 -123.3(2)
Cl1 Rh1 C14 C19 -146.40(12)
C18 C14 C15 C16 6.55(18)
C19 C14 C15 C16 179.44(16)
Rh1 C14 C15 C16 -60.62(11)
C18 C14 C15 C20 -171.18(16)
C19 C14 C15 C20 1.7(3)
Rh1 C14 C15 C20 121.65(16)
C18 C14 C15 Rh1 67.17(11)
C19 C14 C15 Rh1 -119.93(17)
C1 Rh1 C15 C16 -121.72(10)
N1 Rh1 C15 C16 158.80(10)
C14 Rh1 C15 C16 118.28(14)
C17 Rh1 C15 C16 38.65(10)
C18 Rh1 C15 C16 79.23(11)
Cl1 Rh1 C15 C16 -29.17(12)
C1 Rh1 C15 C14 120.00(10)
N1 Rh1 C15 C14 40.52(12)
C16 Rh1 C15 C14 -118.28(14)
C17 Rh1 C15 C14 -79.63(10)
C18 Rh1 C15 C14 -39.05(9)
Cl1 Rh1 C15 C14 -147.45(8)
C1 Rh1 C15 C20 0.12(16)
N1 Rh1 C15 C20 -79.36(17)
C14 Rh1 C15 C20 -119.88(19)
C16 Rh1 C15 C20 121.84(19)
C17 Rh1 C15 C20 160.49(17)
C18 Rh1 C15 C20 -158.93(17)
Cl1 Rh1 C15 C20 92.67(15)
C14 C15 C16 C17 -5.24(18)
C20 C15 C16 C17 172.46(16)
Rh1 C15 C16 C17 -65.20(11)
C14 C15 C16 C21 -176.40(16)
C20 C15 C16 C21 1.3(3)
Rh1 C15 C16 C21 123.64(17)
C14 C15 C16 Rh1 59.96(11)
C20 C15 C16 Rh1 -122.34(17)
C1 Rh1 C16 C15 67.72(11)
N1 Rh1 C16 C15 -63.3(2)
C14 Rh1 C16 C15 -37.61(9)
C17 Rh1 C16 C15 -115.93(14)
C18 Rh1 C16 C15 -80.65(10)
Cl1 Rh1 C16 C15 160.19(9)
C1 Rh1 C16 C17 -176.36(10)
N1 Rh1 C16 C17 52.6(2)
C14 Rh1 C16 C17 78.32(11)
C15 Rh1 C16 C17 115.93(14)
C18 Rh1 C16 C17 35.27(10)
Cl1 Rh1 C16 C17 -83.88(9)
C1 Rh1 C16 C21 -54.43(18)
N1 Rh1 C16 C21 174.51(17)
C14 Rh1 C16 C21 -159.76(19)
C15 Rh1 C16 C21 -122.1(2)
C17 Rh1 C16 C21 121.9(2)
C18 Rh1 C16 C21 157.20(19)
Cl1 Rh1 C16 C21 38.04(17)
C15 C16 C17 C18 1.92(19)
C21 C16 C17 C18 173.28(16)
Rh1 C16 C17 C18 -61.40(12)
C15 C16 C17 C22 -178.93(16)
C21 C16 C17 C22 -7.6(3)
Rh1 C16 C17 C22 117.75(17)
C15 C16 C17 Rh1 63.32(11)
C21 C16 C17 Rh1 -125.32(17)
C1 Rh1 C17 C18 126.44(15)
N1 Rh1 C17 C18 -42.63(13)
C14 Rh1 C17 C18 37.09(10)
C16 Rh1 C17 C18 119.28(15)
C15 Rh1 C17 C18 80.69(11)
Cl1 Rh1 C17 C18 -138.59(10)
C1 Rh1 C17 C16 7.16(19)
N1 Rh1 C17 C16 -161.91(9)
C14 Rh1 C17 C16 -82.19(11)
C15 Rh1 C17 C16 -38.59(10)
C18 Rh1 C17 C16 -119.28(15)
Cl1 Rh1 C17 C16 102.13(9)
C1 Rh1 C17 C22 -109.9(2)
N1 Rh1 C17 C22 81.01(19)
C14 Rh1 C17 C22 160.7(2)
C16 Rh1 C17 C22 -117.1(2)
C15 Rh1 C17 C22 -155.7(2)
C18 Rh1 C17 C22 123.6(2)
Cl1 Rh1 C17 C22 -14.95(18)
C16 C17 C18 C14 2.12(19)
C22 C17 C18 C14 -176.99(17)
Rh1 C17 C18 C14 -56.19(11)
C16 C17 C18 C23 -176.00(16)
C22 C17 C18 C23 4.9(3)
Rh1 C17 C18 C23 125.69(18)
C16 C17 C18 Rh1 58.32(11)
C22 C17 C18 Rh1 -120.80(19)
C15 C14 C18 C17 -5.38(19)
C19 C14 C18 C17 -178.33(16)
Rh1 C14 C18 C17 59.32(12)
C15 C14 C18 C23 172.79(16)
C19 C14 C18 C23 -0.2(3)
Rh1 C14 C18 C23 -122.51(17)
C15 C14 C18 Rh1 -64.70(11)
C19 C14 C18 Rh1 122.35(17)
C1 Rh1 C18 C17 -128.49(15)
N1 Rh1 C18 C17 147.78(10)
C14 Rh1 C18 C17 -120.01(15)
C16 Rh1 C18 C17 -37.47(10)
C15 Rh1 C18 C17 -80.64(11)
Cl1 Rh1 C18 C17 50.34(12)
C1 Rh1 C18 C14 -8.49(19)
N1 Rh1 C18 C14 -92.21(10)
C16 Rh1 C18 C14 82.54(11)
C15 Rh1 C18 C14 39.37(10)
C17 Rh1 C18 C14 120.01(15)
Cl1 Rh1 C18 C14 170.34(8)
C1 Rh1 C18 C23 108.3(2)
N1 Rh1 C18 C23 24.60(18)
C14 Rh1 C18 C23 116.8(2)
C16 Rh1 C18 C23 -160.6(2)
C15 Rh1 C18 C23 156.2(2)
C17 Rh1 C18 C23 -123.2(2)
Cl1 Rh1 C18 C23 -72.85(18)
C3 C2 O1 C24 1.8(2)
C1 C2 O1 C24 -178.77(15)
